data_7022298
loop_
_publ_author_name
'Xu, Feng'
'Tao, Tao'
'Zhang, Kun'
'Wang, Xiao-Xu'
'Huang, Wei'
'You, Xiao-Zeng'

_publ_section_title
;
 C-C bond cleavage in acetonitrile by copper(II)-bipyridine complexes and
 in situ formation of cyano-bridged mixed-valent copper complexes.
;
_journal_issue 10
_journal_name_full 'Dalton transactions (Cambridge, England : 2003)'
_journal_page_first 3631
_journal_page_last 3645
_journal_paper_doi 10.1039/c2dt32281a
_journal_volume 42
_journal_year 2013
_chemical_formula_moiety 'C49 H48 Cu2 N9, 2(Cl O4), N O2'
_chemical_formula_sum 'C49 H48 Cl2 Cu2 N10 O10'
_chemical_formula_weight 1134.95
_chemical_name_systematic
;
?
;
_space_group_IT_number 15
_symmetry_cell_setting monoclinic
_symmetry_space_group_name_Hall '-C 2yc'
_symmetry_space_group_name_H-M 'C 1 2/c 1'
_atom_sites_solution_hydrogens geom
_atom_sites_solution_primary direct
_atom_sites_solution_secondary difmap
_audit_creation_method SHELXL-97
_cell_angle_alpha 90.00
_cell_angle_beta 112.702(16)
_cell_angle_gamma 90.00
_cell_formula_units_Z 4
_cell_length_a 14.041(4)
_cell_length_b 22.998(6)
_cell_length_c 18.190(4)
_cell_measurement_reflns_used 2239
_cell_measurement_temperature 291(2)
_cell_measurement_theta_max 20.224
_cell_measurement_theta_min 2.428
_cell_volume 5419(2)
_computing_cell_refinement SMART
_computing_data_collection 'SMART (Bruker 2000)'
_computing_data_reduction 'SAINT (Bruker 2000)'
_computing_molecular_graphics SHELXTL
_computing_publication_material SHELXTL
_computing_structure_refinement 'SHELXTL (BRUKER 2000)'
_computing_structure_solution 'SHELXTL (BRUKER 2000)'
_diffrn_ambient_temperature 291(2)
_diffrn_detector_area_resol_mean 0
_diffrn_measured_fraction_theta_full 0.996
_diffrn_measured_fraction_theta_max 0.996
_diffrn_measurement_device_type 'Bruker Smart Apex CCD area detector'
_diffrn_measurement_method '\f and \w scans'
_diffrn_radiation_monochromator graphite
_diffrn_radiation_source 'fine-focus sealed tube'
_diffrn_radiation_type MoK\a
_diffrn_radiation_wavelength 0.71073
_diffrn_reflns_av_R_equivalents 0.0679
_diffrn_reflns_av_sigmaI/netI 0.0800
_diffrn_reflns_limit_h_max 14
_diffrn_reflns_limit_h_min -16
_diffrn_reflns_limit_k_max 27
_diffrn_reflns_limit_k_min -21
_diffrn_reflns_limit_l_max 21
_diffrn_reflns_limit_l_min -18
_diffrn_reflns_number 13475
_diffrn_reflns_theta_full 25.00
_diffrn_reflns_theta_max 25.00
_diffrn_reflns_theta_min 1.80
_diffrn_standards_decay_% 0
_diffrn_standards_interval_count 0
_diffrn_standards_interval_time 0
_diffrn_standards_number 0
_exptl_absorpt_coefficient_mu 0.947
_exptl_absorpt_correction_T_max 0.9112
_exptl_absorpt_correction_T_min 0.8948
_exptl_absorpt_correction_type multi-scan
_exptl_absorpt_process_details 'SADABS, Bruker(2000)'
_exptl_crystal_colour green
_exptl_crystal_density_diffrn 1.391
_exptl_crystal_density_method 'not measured'
_exptl_crystal_description block
_exptl_crystal_F_000 2336
_exptl_crystal_size_max 0.12
_exptl_crystal_size_mid 0.10
_exptl_crystal_size_min 0.10
_refine_diff_density_max 0.921
_refine_diff_density_min -0.465
_refine_diff_density_rms 0.110
_refine_ls_extinction_method none
_refine_ls_goodness_of_fit_ref 0.891
_refine_ls_hydrogen_treatment constr
_refine_ls_matrix_type full
_refine_ls_number_parameters 334
_refine_ls_number_reflns 4750
_refine_ls_number_restraints 1
_refine_ls_restrained_S_all 0.907
_refine_ls_R_factor_all 0.1442
_refine_ls_R_factor_gt 0.0838
_refine_ls_shift/su_max 0.003
_refine_ls_shift/su_mean 0.000
_refine_ls_structure_factor_coef Fsqd
_refine_ls_weighting_details 'calc w=1/[\s^2^(Fo^2^)+(0.1578P)^2^] where P=(Fo^2^+2Fc^2^)/3'
_refine_ls_weighting_scheme calc
_refine_ls_wR_factor_gt 0.2256
_refine_ls_wR_factor_ref 0.2515
_reflns_number_gt 2239
_reflns_number_total 4750
_reflns_threshold_expression >2sigma(I)
_cod_data_source_file c2dt32281a.txt
_cod_data_source_block 8
_cod_depositor_comments
;
The following automatic conversions were performed:

'_symmetry_cell_setting' value 'Monoclinic' changed to 'monoclinic'
according to /home/saulius/struct/CIF-dictionaries/cif_core.dic
dictionary named 'cif_core.dic' version 2.4.2 from 2011-04-26.

Automatic conversion script
Id: cif_fix_values 1891 2012-01-12 08:04:46Z andrius 
;
_cod_original_sg_symbol_H-M 'C 2/c '
_cod_database_code 7022298

loop_
_symmetry_equiv_pos_as_xyz
'x, y, z'
'-x, y, -z+1/2'
'x+1/2, y+1/2, z'
'-x+1/2, y+1/2, -z+1/2'
'-x, -y, -z'
'x, -y, z-1/2'
'-x+1/2, -y+1/2, -z'
'x+1/2, -y+1/2, z-1/2'

loop_
_atom_site_label
_atom_site_type_symbol
_atom_site_fract_x
_atom_site_fract_y
_atom_site_fract_z
_atom_site_U_iso_or_equiv
_atom_site_adp_type
_atom_site_occupancy
_atom_site_symmetry_multiplicity
_atom_site_calc_flag
_atom_site_refinement_flags
Cu1 Cu 0.44244(6) 0.72747(3) 0.56512(5) 0.0767(4) Uani 1 1 d .
C1 C 0.6194(5) 0.7376(3) 0.7283(4) 0.0775(19) Uani 1 1 d .
H1 H 0.6119 0.7777 0.7226 0.093 Uiso 1 1 calc R
C2 C 0.6990(5) 0.7152(4) 0.7931(4) 0.092(2) Uani 1 1 d .
H2 H 0.7448 0.7402 0.8302 0.111 Uiso 1 1 calc R
C3 C 0.7115(5) 0.6549(3) 0.8038(4) 0.089(2) Uani 1 1 d .
C4 C 0.6436(5) 0.6206(3) 0.7469(4) 0.081(2) Uani 1 1 d .
H4 H 0.6507 0.5804 0.7512 0.097 Uiso 1 1 calc R
C5 C 0.5632(4) 0.6447(3) 0.6824(4) 0.0691(17) Uani 1 1 d .
C6 C 0.4861(5) 0.6104(3) 0.6190(4) 0.0759(19) Uani 1 1 d .
C7 C 0.4774(6) 0.5509(3) 0.6208(5) 0.095(2) Uani 1 1 d .
H7 H 0.5230 0.5298 0.6636 0.114 Uiso 1 1 calc R
C8 C 0.4014(7) 0.5224(3) 0.5594(6) 0.106(3) Uani 1 1 d .
C9 C 0.3362(6) 0.5555(3) 0.4954(6) 0.112(3) Uani 1 1 d .
H9 H 0.2855 0.5375 0.4522 0.134 Uiso 1 1 calc R
C10 C 0.3476(5) 0.6142(3) 0.4970(5) 0.102(3) Uani 1 1 d .
H10 H 0.3031 0.6359 0.4546 0.123 Uiso 1 1 calc R
C11 C 0.8014(6) 0.6305(4) 0.8722(5) 0.130(3) Uani 1 1 d .
H11A H 0.8645 0.6408 0.8665 0.194 Uiso 1 1 calc R
H11B H 0.7956 0.5889 0.8727 0.194 Uiso 1 1 calc R
H11C H 0.8018 0.6461 0.9213 0.194 Uiso 1 1 calc R
C12 C 0.3904(9) 0.4563(3) 0.5576(8) 0.165(5) Uani 1 1 d .
H12A H 0.4472 0.4397 0.6011 0.248 Uiso 1 1 calc R
H12B H 0.3901 0.4416 0.5081 0.248 Uiso 1 1 calc R
H12C H 0.3268 0.4460 0.5625 0.248 Uiso 1 1 calc R
C13 C 0.5375(8) 0.6928(4) 0.4436(6) 0.123(3) Uani 1 1 d .
H13 H 0.5097 0.6561 0.4436 0.147 Uiso 1 1 calc R
C14 C 0.5925(10) 0.7022(6) 0.3975(8) 0.154(4) Uani 1 1 d .
H14 H 0.6047 0.6719 0.3683 0.184 Uiso 1 1 calc R
C15 C 0.6308(9) 0.7585(7) 0.3945(9) 0.149(4) Uani 1 1 d .
C16 C 0.6161(8) 0.8007(4) 0.4401(7) 0.121(3) Uani 1 1 d .
H16 H 0.6421 0.8379 0.4399 0.146 Uiso 1 1 calc R
C17 C 0.5622(6) 0.7883(3) 0.4869(5) 0.092(2) Uani 1 1 d .
C18 C 0.5360(5) 0.8317(3) 0.5387(5) 0.083(2) Uani 1 1 d .
C19 C 0.5682(6) 0.8885(3) 0.5463(5) 0.102(3) Uani 1 1 d .
H19 H 0.6089 0.9010 0.5194 0.123 Uiso 1 1 calc R
C20 C 0.5419(6) 0.9274(3) 0.5927(5) 0.092(2) Uani 1 1 d .
C21 C 0.4789(7) 0.9070(3) 0.6281(5) 0.099(3) Uani 1 1 d .
H21 H 0.4562 0.9322 0.6578 0.119 Uiso 1 1 calc R
C22 C 0.4483(6) 0.8499(3) 0.6207(4) 0.089(2) Uani 1 1 d .
H22 H 0.4067 0.8371 0.6467 0.106 Uiso 1 1 calc R
C23 C 0.5789(8) 0.9878(4) 0.6031(6) 0.142(4) Uani 1 1 d .
H23A H 0.5242 1.0133 0.6022 0.213 Uiso 1 1 calc R
H23B H 0.6003 0.9980 0.5606 0.213 Uiso 1 1 calc R
H23C H 0.6363 0.9916 0.6532 0.213 Uiso 1 1 calc R
C24 C 0.6919(13) 0.7728(6) 0.3424(11) 0.225(8) Uani 1 1 d .
H24A H 0.6649 0.8077 0.3127 0.337 Uiso 1 1 calc R
H24B H 0.6854 0.7413 0.3062 0.337 Uiso 1 1 calc R
H24C H 0.7633 0.7784 0.3758 0.337 Uiso 1 1 calc R
C25 C 0.2933(4) 0.7448(2) 0.5151(4) 0.0764(18) Uani 0.50 1 d P
Cl1 Cl 0.7055(2) 0.39659(17) 0.7280(2) 0.1511(12) Uani 1 1 d .
N1 N 0.5523(4) 0.7030(2) 0.6732(3) 0.0714(14) Uani 1 1 d .
N2 N 0.4207(4) 0.6419(2) 0.5577(3) 0.0820(17) Uani 1 1 d .
N3 N 0.5223(5) 0.7345(2) 0.4887(4) 0.0866(18) Uani 1 1 d .
N4 N 0.4773(5) 0.8115(2) 0.5763(3) 0.0769(15) Uani 1 1 d .
N5 N 0.2933(4) 0.7448(2) 0.5151(4) 0.0764(18) Uani 0.50 1 d P
N6 N 1.0000 0.5321(6) 0.7500 0.222(8) Uani 1 2 d SD
O1 O 0.7868(9) 0.3868(6) 0.7108(7) 0.248(6) Uani 1 1 d .
O2 O 0.6691(17) 0.4456(8) 0.7067(14) 0.415(14) Uani 1 1 d .
O3 O 0.7298(8) 0.3829(5) 0.8078(6) 0.224(4) Uani 1 1 d .
O4 O 0.6230(14) 0.3723(11) 0.6808(10) 0.429(14) Uani 1 1 d .
O5 O 0.9143(7) 0.5722(2) 0.6872(4) 0.187(4) Uani 1 1 d D

loop_
_atom_site_aniso_label
_atom_site_aniso_U_11
_atom_site_aniso_U_22
_atom_site_aniso_U_33
_atom_site_aniso_U_23
_atom_site_aniso_U_13
_atom_site_aniso_U_12
Cu1 0.0740(6) 0.0538(5) 0.0754(6) -0.0064(3) -0.0010(4) 0.0116(3)
C1 0.073(4) 0.072(4) 0.068(4) -0.007(3) 0.005(4) 0.007(3)
C2 0.061(4) 0.115(6) 0.074(5) -0.016(4) -0.002(4) 0.003(4)
C3 0.077(5) 0.101(5) 0.070(5) -0.002(4) 0.008(4) 0.036(4)
C4 0.074(4) 0.076(4) 0.080(5) 0.009(4) 0.015(4) 0.035(3)
C5 0.064(4) 0.063(4) 0.074(4) 0.004(3) 0.019(3) 0.011(3)
C6 0.066(4) 0.062(4) 0.090(5) 0.002(3) 0.019(4) 0.018(3)
C7 0.090(5) 0.056(4) 0.115(6) 0.011(4) 0.015(5) 0.018(4)
C8 0.108(6) 0.047(4) 0.149(8) -0.004(4) 0.035(6) 0.001(4)
C9 0.081(5) 0.068(5) 0.148(8) -0.033(5) 0.002(5) 0.003(4)
C10 0.081(5) 0.077(5) 0.108(6) -0.015(4) -0.009(4) 0.013(4)
C11 0.106(6) 0.153(8) 0.089(6) -0.001(5) -0.008(5) 0.056(6)
C12 0.164(8) 0.050(4) 0.260(14) -0.008(6) 0.057(9) 0.002(5)
C13 0.140(8) 0.094(7) 0.148(9) -0.027(6) 0.071(7) 0.008(5)
C14 0.141(9) 0.155(11) 0.183(12) -0.055(9) 0.083(9) 0.011(8)
C15 0.137(10) 0.154(11) 0.192(13) -0.019(9) 0.103(9) 0.005(8)
C16 0.112(7) 0.111(7) 0.160(9) -0.023(7) 0.074(7) -0.014(6)
C17 0.068(5) 0.084(5) 0.101(6) -0.016(4) 0.009(4) 0.007(4)
C18 0.066(4) 0.062(4) 0.090(5) -0.007(4) -0.003(4) 0.007(3)
C19 0.094(5) 0.075(5) 0.100(6) 0.001(4) -0.004(4) -0.004(4)
C20 0.100(6) 0.061(4) 0.086(6) -0.002(4) 0.002(4) -0.005(4)
C21 0.121(7) 0.064(5) 0.074(5) -0.011(4) -0.005(5) 0.025(4)
C22 0.105(5) 0.063(4) 0.079(5) -0.010(4) 0.015(4) 0.014(4)
C23 0.164(9) 0.090(6) 0.124(8) -0.029(5) 0.004(6) -0.003(6)
C24 0.231(18) 0.233(17) 0.30(2) 0.032(12) 0.197(18) 0.020(11)
C25 0.078(4) 0.052(3) 0.076(4) -0.006(3) 0.006(3) 0.008(3)
Cl1 0.105(2) 0.170(3) 0.124(2) 0.014(2) -0.0149(18) -0.0154(19)
N1 0.064(3) 0.072(3) 0.064(3) 0.001(3) 0.010(3) 0.011(3)
N2 0.075(4) 0.063(3) 0.083(4) -0.009(3) 0.003(3) 0.013(3)
N3 0.083(4) 0.066(4) 0.101(5) -0.019(3) 0.025(3) 0.007(3)
N4 0.076(4) 0.056(3) 0.075(4) -0.005(3) 0.004(3) 0.007(3)
N5 0.078(4) 0.052(3) 0.076(4) -0.006(3) 0.006(3) 0.008(3)
N6 0.36(2) 0.136(12) 0.240(19) 0.000 0.193(19) 0.000
O1 0.180(9) 0.374(16) 0.202(11) 0.044(9) 0.088(8) 0.098(10)
O2 0.45(3) 0.36(2) 0.47(3) 0.24(2) 0.21(2) 0.26(2)
O3 0.201(9) 0.266(11) 0.151(8) 0.017(7) 0.008(7) -0.057(8)
O4 0.280(16) 0.55(3) 0.287(17) -0.061(19) -0.082(14) -0.185(19)
O5 0.352(11) 0.091(4) 0.191(7) 0.090(4) 0.187(7) 0.123(5)

loop_
_atom_type_symbol
_atom_type_description
_atom_type_scat_dispersion_real
_atom_type_scat_dispersion_imag
_atom_type_scat_source
C C 0.0033 0.0016 'International Tables Vol C Tables 4.2.6.8 and 6.1.1.4'
H H 0.0000 0.0000 'International Tables Vol C Tables 4.2.6.8 and 6.1.1.4'
Cl Cl 0.1484 0.1585 'International Tables Vol C Tables 4.2.6.8 and 6.1.1.4'
Cu Cu 0.3201 1.2651 'International Tables Vol C Tables 4.2.6.8 and 6.1.1.4'
N N 0.0061 0.0033 'International Tables Vol C Tables 4.2.6.8 and 6.1.1.4'
O O 0.0106 0.0060 'International Tables Vol C Tables 4.2.6.8 and 6.1.1.4'

loop_
_geom_angle_atom_site_label_1
_geom_angle_atom_site_label_2
_geom_angle_atom_site_label_3
_geom_angle
_geom_angle_site_symmetry_1
_geom_angle_site_symmetry_3
C25 Cu1 N4 91.5(2) . .
C25 Cu1 N2 93.5(2) . .
N4 Cu1 N2 175.0(2) . .
C25 Cu1 N1 140.1(2) . .
N4 Cu1 N1 96.0(2) . .
N2 Cu1 N1 80.4(2) . .
C25 Cu1 N3 114.9(3) . .
N4 Cu1 N3 79.6(3) . .
N2 Cu1 N3 97.9(2) . .
N1 Cu1 N3 105.0(2) . .
N1 C1 C2 121.6(6) . .
N1 C1 H1 119.2 . .
C2 C1 H1 119.2 . .
C1 C2 C3 120.4(6) . .
C1 C2 H2 119.8 . .
C3 C2 H2 119.8 . .
C4 C3 C2 117.1(6) . .
C4 C3 C11 122.3(7) . .
C2 C3 C11 120.4(7) . .
C3 C4 C5 120.9(6) . .
C3 C4 H4 119.6 . .
C5 C4 H4 119.6 . .
N1 C5 C4 121.1(6) . .
N1 C5 C6 115.0(5) . .
C4 C5 C6 123.9(6) . .
N2 C6 C7 121.1(6) . .
N2 C6 C5 114.8(5) . .
C7 C6 C5 124.1(6) . .
C6 C7 C8 120.1(7) . .
C6 C7 H7 119.9 . .
C8 C7 H7 119.9 . .
C7 C8 C9 118.1(6) . .
C7 C8 C12 122.1(8) . .
C9 C8 C12 119.8(8) . .
C10 C9 C8 119.3(7) . .
C10 C9 H9 120.3 . .
C8 C9 H9 120.3 . .
N2 C10 C9 122.5(7) . .
N2 C10 H10 118.8 . .
C9 C10 H10 118.8 . .
C3 C11 H11A 109.5 . .
C3 C11 H11B 109.5 . .
H11A C11 H11B 109.5 . .
C3 C11 H11C 109.5 . .
H11A C11 H11C 109.5 . .
H11B C11 H11C 109.5 . .
C8 C12 H12A 109.5 . .
C8 C12 H12B 109.5 . .
H12A C12 H12B 109.5 . .
C8 C12 H12C 109.5 . .
H12A C12 H12C 109.5 . .
H12B C12 H12C 109.5 . .
N3 C13 C14 122.0(10) . .
N3 C13 H13 119.0 . .
C14 C13 H13 119.0 . .
C13 C14 C15 119.1(10) . .
C13 C14 H14 120.4 . .
C15 C14 H14 120.4 . .
C16 C15 C14 119.1(11) . .
C16 C15 C24 118.7(13) . .
C14 C15 C24 122.2(13) . .
C15 C16 C17 119.1(10) . .
C15 C16 H16 120.5 . .
C17 C16 H16 120.5 . .
N3 C17 C16 122.3(7) . .
N3 C17 C18 112.5(8) . .
C16 C17 C18 125.1(8) . .
N4 C18 C19 121.4(7) . .
N4 C18 C17 115.8(7) . .
C19 C18 C17 122.8(9) . .
C18 C19 C20 121.7(9) . .
C18 C19 H19 119.1 . .
C20 C19 H19 119.1 . .
C21 C20 C19 116.3(7) . .
C21 C20 C23 121.8(9) . .
C19 C20 C23 121.9(9) . .
C20 C21 C22 121.3(8) . .
C20 C21 H21 119.4 . .
C22 C21 H21 119.4 . .
N4 C22 C21 121.7(8) . .
N4 C22 H22 119.1 . .
C21 C22 H22 119.1 . .
C20 C23 H23A 109.5 . .
C20 C23 H23B 109.5 . .
H23A C23 H23B 109.5 . .
C20 C23 H23C 109.5 . .
H23A C23 H23C 109.5 . .
H23B C23 H23C 109.5 . .
C15 C24 H24A 109.5 . .
C15 C24 H24B 109.5 . .
H24A C24 H24B 109.5 . .
C15 C24 H24C 109.5 . .
H24A C24 H24C 109.5 . .
H24B C24 H24C 109.5 . .
N5 C25 C25 0.0(3) 7_566 7_566
N5 C25 Cu1 178.8(9) 7_566 .
C25 C25 Cu1 178.8(9) 7_566 .
O2 Cl1 O4 91.7(14) . .
O2 Cl1 O1 112.0(11) . .
O4 Cl1 O1 114.3(14) . .
O2 Cl1 O3 115.9(13) . .
O4 Cl1 O3 113.3(11) . .
O1 Cl1 O3 108.9(7) . .
C1 N1 C5 118.8(5) . .
C1 N1 Cu1 127.3(4) . .
C5 N1 Cu1 113.4(4) . .
C10 N2 C6 118.9(6) . .
C10 N2 Cu1 125.1(5) . .
C6 N2 Cu1 116.0(4) . .
C13 N3 C17 118.2(8) . .
C13 N3 Cu1 127.3(6) . .
C17 N3 Cu1 114.5(5) . .
C18 N4 C22 117.6(6) . .
C18 N4 Cu1 117.4(5) . .
C22 N4 Cu1 125.1(6) . .
O5 N6 O5 109.3(11) 2_756 .

loop_
_geom_bond_atom_site_label_1
_geom_bond_atom_site_label_2
_geom_bond_distance
_geom_bond_site_symmetry_2
Cu1 C25 1.975(5) .
Cu1 N4 1.986(5) .
Cu1 N2 1.987(5) .
Cu1 N1 2.054(5) .
Cu1 N3 2.102(7) .
C1 N1 1.340(7) .
C1 C2 1.373(9) .
C1 H1 0.9300 .
C2 C3 1.402(10) .
C2 H2 0.9300 .
C3 C4 1.357(9) .
C3 C11 1.499(9) .
C4 C5 1.392(8) .
C4 H4 0.9300 .
C5 N1 1.353(7) .
C5 C6 1.470(9) .
C6 N2 1.351(8) .
C6 C7 1.376(9) .
C7 C8 1.377(10) .
C7 H7 0.9300 .
C8 C9 1.397(11) .
C8 C12 1.527(9) .
C9 C10 1.357(10) .
C9 H9 0.9300 .
C10 N2 1.343(8) .
C10 H10 0.9300 .
C11 H11A 0.9600 .
C11 H11B 0.9600 .
C11 H11C 0.9600 .
C12 H12A 0.9600 .
C12 H12B 0.9600 .
C12 H12C 0.9600 .
C13 N3 1.332(10) .
C13 C14 1.357(15) .
C13 H13 0.9300 .
C14 C15 1.411(16) .
C14 H14 0.9300 .
C15 C16 1.345(13) .
C15 C24 1.538(16) .
C16 C17 1.370(12) .
C16 H16 0.9300 .
C17 N3 1.364(10) .
C17 C18 1.511(11) .
C18 N4 1.341(9) .
C18 C19 1.372(9) .
C19 C20 1.376(11) .
C19 H19 0.9300 .
C20 C21 1.362(11) .
C20 C23 1.470(11) .
C21 C22 1.371(10) .
C21 H21 0.9300 .
C22 N4 1.359(8) .
C22 H22 0.9300 .
C23 H23A 0.9600 .
C23 H23B 0.9600 .
C23 H23C 0.9600 .
C24 H24A 0.9600 .
C24 H24B 0.9600 .
C24 H24C 0.9600 .
C25 N5 1.150(10) 7_566
C25 C25 1.150(10) 7_566
Cl1 O2 1.235(13) .
Cl1 O4 1.275(12) .
Cl1 O1 1.315(10) .
Cl1 O3 1.393(10) .
N6 O5 1.595(7) 2_756
N6 O5 1.595(7) .

loop_
_geom_torsion_atom_site_label_1
_geom_torsion_atom_site_label_2
_geom_torsion_atom_site_label_3
_geom_torsion_atom_site_label_4
_geom_torsion
_geom_torsion_site_symmetry_4
N1 C1 C2 C3 -0.6(12) .
C1 C2 C3 C4 1.3(12) .
C1 C2 C3 C11 176.9(8) .
C2 C3 C4 C5 -1.9(11) .
C11 C3 C4 C5 -177.4(7) .
C3 C4 C5 N1 1.8(10) .
C3 C4 C5 C6 -179.3(7) .
N1 C5 C6 N2 5.2(9) .
C4 C5 C6 N2 -173.7(6) .
N1 C5 C6 C7 -173.5(7) .
C4 C5 C6 C7 7.6(11) .
N2 C6 C7 C8 0.1(12) .
C5 C6 C7 C8 178.7(7) .
C6 C7 C8 C9 1.5(13) .
C6 C7 C8 C12 178.4(8) .
C7 C8 C9 C10 -2.1(13) .
C12 C8 C9 C10 -179.0(9) .
C8 C9 C10 N2 1.0(13) .
N3 C13 C14 C15 -2.9(17) .
C13 C14 C15 C16 3.1(19) .
C13 C14 C15 C24 -178.8(13) .
C14 C15 C16 C17 -1.5(17) .
C24 C15 C16 C17 -179.7(11) .
C15 C16 C17 N3 -0.3(14) .
C15 C16 C17 C18 -177.5(9) .
N3 C17 C18 N4 -1.4(8) .
C16 C17 C18 N4 176.1(7) .
N3 C17 C18 C19 179.8(6) .
C16 C17 C18 C19 -2.7(11) .
N4 C18 C19 C20 0.0(10) .
C17 C18 C19 C20 178.8(7) .
C18 C19 C20 C21 -2.5(10) .
C18 C19 C20 C23 178.0(7) .
C19 C20 C21 C22 3.2(11) .
C23 C20 C21 C22 -177.3(7) .
C20 C21 C22 N4 -1.6(11) .
N4 Cu1 C25 N5 75(37) 7_566
N2 Cu1 C25 N5 -104(37) 7_566
N1 Cu1 C25 N5 177(100) 7_566
N3 Cu1 C25 N5 -4(37) 7_566
N4 Cu1 C25 C25 75(37) 7_566
N2 Cu1 C25 C25 -104(37) 7_566
N1 Cu1 C25 C25 177(100) 7_566
N3 Cu1 C25 C25 -4(37) 7_566
C2 C1 N1 C5 0.5(10) .
C2 C1 N1 Cu1 -170.4(6) .
C4 C5 N1 C1 -1.1(9) .
C6 C5 N1 C1 180.0(6) .
C4 C5 N1 Cu1 171.0(5) .
C6 C5 N1 Cu1 -7.9(7) .
C25 Cu1 N1 C1 -98.4(6) .
N4 Cu1 N1 C1 1.1(6) .
N2 Cu1 N1 C1 177.6(6) .
N3 Cu1 N1 C1 81.9(6) .
C25 Cu1 N1 C5 90.3(5) .
N4 Cu1 N1 C5 -170.2(5) .
N2 Cu1 N1 C5 6.3(4) .
N3 Cu1 N1 C5 -89.4(5) .
C9 C10 N2 C6 0.7(12) .
C9 C10 N2 Cu1 -179.7(6) .
C7 C6 N2 C10 -1.2(10) .
C5 C6 N2 C10 -180.0(6) .
C7 C6 N2 Cu1 179.1(6) .
C5 C6 N2 Cu1 0.3(8) .
C25 Cu1 N2 C10 36.6(7) .
N4 Cu1 N2 C10 -139(3) .
N1 Cu1 N2 C10 176.8(7) .
N3 Cu1 N2 C10 -79.2(6) .
C25 Cu1 N2 C6 -143.8(5) .
N4 Cu1 N2 C6 40(3) .
N1 Cu1 N2 C6 -3.5(5) .
N3 Cu1 N2 C6 100.5(5) .
C14 C13 N3 C17 1.1(13) .
C14 C13 N3 Cu1 -178.6(8) .
C16 C17 N3 C13 0.5(11) .
C18 C17 N3 C13 178.1(7) .
C16 C17 N3 Cu1 -179.7(7) .
C18 C17 N3 Cu1 -2.1(7) .
C25 Cu1 N3 C13 -90.0(7) .
N4 Cu1 N3 C13 -176.8(7) .
N2 Cu1 N3 C13 7.6(7) .
N1 Cu1 N3 C13 89.7(7) .
C25 Cu1 N3 C17 90.2(5) .
N4 Cu1 N3 C17 3.4(5) .
N2 Cu1 N3 C17 -172.2(5) .
N1 Cu1 N3 C17 -90.0(5) .
C19 C18 N4 C22 1.7(9) .
C17 C18 N4 C22 -177.2(5) .
C19 C18 N4 Cu1 -176.7(5) .
C17 C18 N4 Cu1 4.4(7) .
C21 C22 N4 C18 -0.9(10) .
C21 C22 N4 Cu1 177.3(5) .
C25 Cu1 N4 C18 -119.4(5) .
N2 Cu1 N4 C18 56(3) .
N1 Cu1 N4 C18 99.9(5) .
N3 Cu1 N4 C18 -4.3(5) .
C25 Cu1 N4 C22 62.4(5) .
N2 Cu1 N4 C22 -122(3) .
N1 Cu1 N4 C22 -78.3(5) .
N3 Cu1 N4 C22 177.5(6) .
